data_9004789
loop_
_publ_author_name
'Topa, D.'
'Makovicky, E.'
'Balic-Zunic T'
'Paar, W. H.'

_publ_section_title
;
 Kupcikite, Cu3.4Fe0.6Bi5S10, a new Cu-Bi sulfosalt from
 Felbertal, Austria, and its crystal structure
;
_journal_name_full 'The Canadian Mineralogist'
_journal_page_first 1155
_journal_page_last 1166
_journal_paper_doi 10.2113/gscanmin.41.5.1155
_journal_volume 41
_journal_year 2003
_chemical_compound_source 'Felbertal, Austria'
_chemical_formula_sum 'Bi5 Cu3.42 Fe0.58 S10'
_chemical_name_mineral Kupcikite
_space_group_IT_number 12
_symmetry_space_group_name_Hall '-C 2y'
_symmetry_space_group_name_H-M 'C 1 2/m 1'
_cell_angle_alpha 90
_cell_angle_beta 108.56
_cell_angle_gamma 90
_cell_length_a 17.512
_cell_length_b 3.9103
_cell_length_c 12.869
_cell_formula_units_Z 2
_cell_volume 835.401
_database_code_amcsd 0005882
_exptl_crystal_density_diffrn 6.421
_cod_original_formula_sum 'Cu3.42 Fe.58 Bi5 S10'
_cod_database_code 9004789

loop_
_space_group_symop_operation_xyz
x,y,z
1/2+x,1/2+y,z
x,-y,z
1/2+x,1/2-y,z
-x,y,-z
1/2-x,1/2+y,-z
-x,-y,-z
1/2-x,1/2-y,-z

loop_
_atom_site_aniso_label
_atom_site_aniso_U_11
_atom_site_aniso_U_22
_atom_site_aniso_U_33
_atom_site_aniso_U_12
_atom_site_aniso_U_13
_atom_site_aniso_U_23
Cu1 0.04310 0.03740 0.06500 0.00000 0.02580 0.00000
Bi1 0.03890 0.02750 0.03450 0.00000 0.01080 0.00000
Bi2 0.03640 0.03350 0.03580 0.00000 0.01300 0.00000
Bi3 0.03300 0.03290 0.03450 0.00000 0.00880 0.00000
S1 0.03400 0.02900 0.03100 0.00000 0.01000 0.00000
S2 0.03500 0.02800 0.03400 0.00000 0.01100 0.00000
S3 0.03200 0.02800 0.03100 0.00000 0.01100 0.00000
S4 0.03400 0.03100 0.03100 0.00000 0.00900 0.00000
S5 0.02700 0.02600 0.02900 0.00000 0.00900 0.00000

loop_
_atom_site_label
_atom_site_fract_x
_atom_site_fract_y
_atom_site_fract_z
_atom_site_occupancy
_atom_site_U_iso_or_equiv
Cu1 0.40070 0.00000 0.47190 1.00000 0.04640
Cu2 0.21580 0.00000 0.06020 0.45000 0.03650
Fe2 0.21580 0.00000 0.06020 0.29000 0.03650
Cu3 0.19250 0.00000 0.06880 0.26000 0.03400
Bi1 0.50000 0.00000 0.00000 1.00000 0.03390
Bi2 0.41619 0.50000 0.22470 1.00000 0.03490
Bi3 0.19776 0.50000 0.33891 1.00000 0.03390
S1 0.54540 0.50000 0.16690 1.00000 0.03130
S2 0.34650 0.00000 0.02430 1.00000 0.03230
S3 0.26140 0.00000 0.24820 1.00000 0.03030
S4 0.48270 0.00000 0.36260 1.00000 0.03240
S5 0.33530 0.50000 0.49700 1.00000 0.02730

loop_
_cod_related_entry_id
_cod_related_entry_database
_cod_related_entry_code
1 AMCSD 0005882
